data_1569167
loop_
_publ_author_name
'Gupta, Sandeep K.'
'Rao, Shashank V.'
'Demeshko, Serhiy'
'Dechert, Sebastian'
'Bill, Eckhard'
'Atanasov, Mihail'
'Neese, Frank'
'Meyer, Franc'

_publ_section_title
;
 Air-stable four-coordinate cobalt(ii) single-ion magnets: experimental
 and <i>ab initio</i> ligand field analyses of correlations between
 dihedral angles and magnetic anisotropy.
;
_journal_issue 23
_journal_name_full 'Chemical science'
_journal_page_first 6355
_journal_page_last 6374
_journal_paper_doi 10.1039/d3sc00813d
_journal_volume 14
_journal_year 2023
_chemical_formula_moiety 'C52 H48 F20 K2 N4 O16 Zn, 2(C4 H10 O)'
_chemical_formula_sum 'C60 H68 F20 K2 N4 O18 Zn'
_chemical_formula_weight 1656.75
_space_group_crystal_system monoclinic
_space_group_IT_number 15
_space_group_name_Hall '-C 2yc'
_space_group_name_H-M_alt 'C 1 2/c 1'
_atom_sites_solution_hydrogens geom
_audit_creation_method SHELXL-2018/3
_audit_update_record
;
2023-02-07 deposited with the CCDC.	2023-05-12 downloaded from the CCDC.
;
_cell_angle_alpha 90
_cell_angle_beta 108.382(2)
_cell_angle_gamma 90
_cell_formula_units_Z 4
_cell_length_a 20.7537(6)
_cell_length_b 14.4628(3)
_cell_length_c 24.8305(7)
_cell_measurement_reflns_used 50226
_cell_measurement_temperature 133(2)
_cell_measurement_theta_max 26.847
_cell_measurement_theta_min 1.728
_cell_volume 7072.7(3)
_computing_cell_refinement 'X-AREA (Stoe & Cie, 2015)'
_computing_data_collection 'X-AREA (Stoe & Cie, 2015)'
_computing_data_reduction 'X-AREA (Stoe & Cie, 2015)'
_computing_molecular_graphics 'DIAMOND (Brandenburg, 2012)'
_computing_publication_material 'SHELXL-2018/3 (Sheldrick, 2018)'
_computing_structure_refinement 'SHELXL-2018/3 (Sheldrick, 2018)'
_computing_structure_solution 'SHELXT-2018/2 (Sheldrick, 2018)'
_diffrn_ambient_temperature 133(2)
_diffrn_measured_fraction_theta_full 1.000
_diffrn_measured_fraction_theta_max 0.989
_diffrn_measurement_device_type 'Stoe IPDS II'
_diffrn_measurement_method \w
_diffrn_radiation_type MoK\a
_diffrn_radiation_wavelength 0.71073
_diffrn_reflns_av_R_equivalents 0.0503
_diffrn_reflns_av_unetI/netI 0.0218
_diffrn_reflns_Laue_measured_fraction_full 1.000
_diffrn_reflns_Laue_measured_fraction_max 0.989
_diffrn_reflns_limit_h_max 26
_diffrn_reflns_limit_h_min -26
_diffrn_reflns_limit_k_max 18
_diffrn_reflns_limit_k_min -18
_diffrn_reflns_limit_l_max 31
_diffrn_reflns_limit_l_min -30
_diffrn_reflns_number 50226
_diffrn_reflns_point_group_measured_fraction_full 1.000
_diffrn_reflns_point_group_measured_fraction_max 0.989
_diffrn_reflns_theta_full 25.242
_diffrn_reflns_theta_max 26.847
_diffrn_reflns_theta_min 1.728
_diffrn_source 'fine-focus sealed tube'
_exptl_absorpt_coefficient_mu 0.587
_exptl_absorpt_correction_T_max 0.6809
_exptl_absorpt_correction_T_min 0.5879
_exptl_absorpt_correction_type numerical
_exptl_absorpt_process_details 'X-RED (Stoe & Cie, 2015)'
_exptl_crystal_colour colorless
_exptl_crystal_density_diffrn 1.556
_exptl_crystal_description block
_exptl_crystal_F_000 3392
_exptl_crystal_size_max 0.500
_exptl_crystal_size_mid 0.490
_exptl_crystal_size_min 0.450
_refine_diff_density_max 0.720
_refine_diff_density_min -0.301
_refine_diff_density_rms 0.065
_refine_ls_extinction_method none
_refine_ls_goodness_of_fit_ref 1.123
_refine_ls_hydrogen_treatment constr
_refine_ls_matrix_type full
_refine_ls_number_parameters 477
_refine_ls_number_reflns 7506
_refine_ls_number_restraints 0
_refine_ls_restrained_S_all 1.123
_refine_ls_R_factor_all 0.0521
_refine_ls_R_factor_gt 0.0448
_refine_ls_shift/su_max 0.000
_refine_ls_shift/su_mean 0.000
_refine_ls_structure_factor_coef Fsqd
_refine_ls_weighting_details 'w=1/[\s^2^(Fo^2^)+(0.0944P)^2^+11.7402P] where P=(Fo^2^+2Fc^2^)/3'
_refine_ls_weighting_scheme calc
_refine_ls_wR_factor_gt 0.1481
_refine_ls_wR_factor_ref 0.1616
_reflns_Friedel_coverage 0.000
_reflns_number_gt 6621
_reflns_number_total 7506
_reflns_threshold_expression 'I > 2\s(I)'
_cod_data_source_file d3sc00813d2.cif
_cod_data_source_block 6-sg40
_cod_depositor_comments 'Adding full bibliography for 1569163--1569167.cif.'
_cod_original_sg_symbol_H-M 'C 2/c'
_cod_database_code 1569167
_shelx_shelxl_version_number 2018/3
_shelx_space_group_comment
;
The symmetry employed for this shelxl refinement is uniquely defined
by the following loop, which should always be used as a source of
symmetry information in preference to the above space-group names.
They are only intended as comments.
;
_shelx_estimated_absorpt_t_min 0.758
_shelx_estimated_absorpt_t_max 0.778

loop_
_space_group_symop_operation_xyz
'x, y, z'
'-x, y, -z+1/2'
'x+1/2, y+1/2, z'
'-x+1/2, y+1/2, -z+1/2'
'-x, -y, -z'
'x, -y, z-1/2'
'-x+1/2, -y+1/2, -z'
'x+1/2, -y+1/2, z-1/2'

loop_
_atom_site_label
_atom_site_type_symbol
_atom_site_fract_x
_atom_site_fract_y
_atom_site_fract_z
_atom_site_U_iso_or_equiv
_atom_site_adp_type
_atom_site_occupancy
_atom_site_site_symmetry_order
_atom_site_calc_flag
_atom_site_refinement_flags_posn
_atom_site_refinement_flags_adp
_atom_site_refinement_flags_occupancy
_atom_site_disorder_assembly
_atom_site_disorder_group
Zn1 Zn 0.000000 0.36485(3) 0.250000 0.02440(13) Uani 1 2 d S T P . .
K1 K 0.28357(3) 0.35679(4) 0.21921(3) 0.02809(15) Uani 1 1 d . . . . .
F1 F -0.04025(10) 0.55508(14) 0.17053(8) 0.0437(4) Uani 1 1 d . . . . .
F2 F -0.11942(11) 0.59615(16) 0.06444(10) 0.0589(6) Uani 1 1 d . . . . .
F3 F -0.10802(11) 0.4972(2) -0.02528(8) 0.0613(7) Uani 1 1 d . . . . .
F4 F -0.02018(12) 0.35321(18) -0.00686(8) 0.0579(6) Uani 1 1 d . . . . .
F5 F 0.05480(10) 0.30617(14) 0.09883(8) 0.0434(4) Uani 1 1 d . . . . .
F6 F 0.18860(9) 0.40931(12) 0.39178(8) 0.0368(4) Uani 1 1 d . . . . .
F7 F 0.21123(11) 0.33899(16) 0.49590(8) 0.0482(5) Uani 1 1 d . . . . .
F8 F 0.14520(13) 0.18489(18) 0.51201(8) 0.0586(6) Uani 1 1 d . . . . .
F9 F 0.05469(13) 0.10049(16) 0.42118(10) 0.0567(6) Uani 1 1 d . . . . .
F10 F 0.03198(10) 0.16945(14) 0.31605(8) 0.0418(4) Uani 1 1 d . . . . .
O1 O 0.15189(10) 0.40671(15) 0.18393(9) 0.0326(4) Uani 1 1 d . . . . .
O2 O 0.20332(10) 0.33543(14) 0.29136(8) 0.0297(4) Uani 1 1 d . . . . .
O11 O 0.35278(11) 0.49935(15) 0.29282(9) 0.0348(5) Uani 1 1 d . . . . .
O12 O 0.37973(11) 0.31438(16) 0.32903(9) 0.0377(5) Uani 1 1 d . . . . .
O13 O 0.31891(11) 0.17181(15) 0.25214(9) 0.0361(5) Uani 1 1 d . . . . .
O14 O 0.27685(11) 0.20855(15) 0.13580(9) 0.0371(5) Uani 1 1 d . . . . .
O15 O 0.25316(12) 0.39118(16) 0.09935(9) 0.0367(5) Uani 1 1 d . . . . .
O16 O 0.31869(11) 0.53120(15) 0.17398(9) 0.0366(5) Uani 1 1 d . . . . .
N1 N 0.04547(11) 0.40609(16) 0.19452(10) 0.0269(5) Uani 1 1 d . . . . .
N2 N 0.09347(11) 0.32538(16) 0.29467(9) 0.0258(5) Uani 1 1 d . . . . .
C1 C 0.11283(14) 0.39004(18) 0.21082(11) 0.0260(5) Uani 1 1 d . . . . .
C2 C 0.14186(13) 0.34751(18) 0.27131(11) 0.0248(5) Uani 1 1 d . . . . .
C3 C 0.01231(13) 0.43150(19) 0.13844(11) 0.0269(5) Uani 1 1 d . . . . .
C4 C -0.03402(15) 0.5050(2) 0.12701(13) 0.0326(6) Uani 1 1 d . . . . .
C5 C -0.07436(16) 0.5267(2) 0.07290(14) 0.0394(7) Uani 1 1 d . . . . .
C6 C -0.06916(16) 0.4763(3) 0.02758(13) 0.0432(8) Uani 1 1 d . . . . .
C7 C -0.02424(16) 0.4042(3) 0.03694(13) 0.0394(7) Uani 1 1 d . . . . .
C8 C 0.01553(15) 0.3817(2) 0.09160(13) 0.0328(6) Uani 1 1 d . . . . .
C9 C 0.11157(13) 0.28914(19) 0.34976(11) 0.0258(5) Uani 1 1 d . . . . .
C10 C 0.15727(14) 0.3303(2) 0.39701(12) 0.0283(5) Uani 1 1 d . . . . .
C11 C 0.16868(16) 0.2953(2) 0.45113(12) 0.0350(6) Uani 1 1 d . . . . .
C12 C 0.13440(17) 0.2182(2) 0.45934(13) 0.0388(7) Uani 1 1 d . . . . .
C13 C 0.08850(17) 0.1757(2) 0.41366(14) 0.0372(7) Uani 1 1 d . . . . .
C14 C 0.07757(14) 0.2115(2) 0.35992(12) 0.0312(6) Uani 1 1 d . . . . .
C21 C 0.39924(18) 0.4744(2) 0.34634(14) 0.0429(7) Uani 1 1 d . . . . .
H21A H 0.402146 0.524512 0.374179 0.052 Uiso 1 1 calc R U . . .
H21B H 0.444998 0.464770 0.342884 0.052 Uiso 1 1 calc R U . . .
C22 C 0.37487(18) 0.3872(3) 0.36597(14) 0.0423(7) Uani 1 1 d . . . . .
H22A H 0.403051 0.372954 0.405351 0.051 Uiso 1 1 calc R U . . .
H22B H 0.327189 0.394599 0.365289 0.051 Uiso 1 1 calc R U . . .
C23 C 0.36171(18) 0.2275(2) 0.34652(14) 0.0421(7) Uani 1 1 d . . . . .
H23A H 0.314344 0.229379 0.347327 0.050 Uiso 1 1 calc R U . . .
H23B H 0.391876 0.212707 0.385178 0.050 Uiso 1 1 calc R U . . .
C24 C 0.36862(17) 0.1547(2) 0.30537(15) 0.0427(7) Uani 1 1 d . . . . .
H24A H 0.414604 0.157195 0.301449 0.051 Uiso 1 1 calc R U . . .
H24B H 0.361823 0.092538 0.319341 0.051 Uiso 1 1 calc R U . . .
C25 C 0.3175(2) 0.1024(2) 0.21125(16) 0.0465(8) Uani 1 1 d . . . . .
H25A H 0.309761 0.041057 0.225829 0.056 Uiso 1 1 calc R U . . .
H25B H 0.361627 0.100691 0.203738 0.056 Uiso 1 1 calc R U . . .
C26 C 0.2619(2) 0.1236(2) 0.15789(15) 0.0446(8) Uani 1 1 d . . . . .
H26A H 0.258139 0.073518 0.129892 0.054 Uiso 1 1 calc R U . . .
H26B H 0.218147 0.128415 0.165730 0.054 Uiso 1 1 calc R U . . .
C27 C 0.22601(18) 0.2331(2) 0.08461(14) 0.0422(7) Uani 1 1 d . . . . .
H27A H 0.182663 0.245600 0.092000 0.051 Uiso 1 1 calc R U . . .
H27B H 0.218657 0.181702 0.056972 0.051 Uiso 1 1 calc R U . . .
C28 C 0.24903(18) 0.3178(2) 0.06113(13) 0.0394(7) Uani 1 1 d . . . . .
H28A H 0.293999 0.306728 0.056373 0.047 Uiso 1 1 calc R U . . .
H28B H 0.216350 0.333189 0.023586 0.047 Uiso 1 1 calc R U . . .
C29 C 0.27383(17) 0.4748(2) 0.08015(13) 0.0383(7) Uani 1 1 d . . . . .
H29A H 0.243748 0.489542 0.041449 0.046 Uiso 1 1 calc R U . . .
H29B H 0.320937 0.469161 0.079056 0.046 Uiso 1 1 calc R U . . .
C30 C 0.26967(18) 0.5494(2) 0.12064(14) 0.0406(7) Uani 1 1 d . . . . .
H30A H 0.278619 0.610347 0.106249 0.049 Uiso 1 1 calc R U . . .
H30B H 0.223663 0.550757 0.124569 0.049 Uiso 1 1 calc R U . . .
C31 C 0.32042(19) 0.6015(2) 0.21455(14) 0.0410(7) Uani 1 1 d . . . . .
H31A H 0.275845 0.605512 0.221077 0.049 Uiso 1 1 calc R U . . .
H31B H 0.330247 0.662075 0.200307 0.049 Uiso 1 1 calc R U . . .
C32 C 0.37443(19) 0.5781(2) 0.26865(14) 0.0413(7) Uani 1 1 d . . . . .
H32A H 0.417539 0.564359 0.261136 0.050 Uiso 1 1 calc R U . . .
H32B H 0.382123 0.630992 0.295243 0.050 Uiso 1 1 calc R U . . .
C41 C 0.4317(3) 0.3505(4) 0.1849(2) 0.0776(15) Uani 1 1 d . . . . .
H41A H 0.433742 0.307355 0.215832 0.116 Uiso 1 1 calc R U . . .
H41B H 0.387714 0.382134 0.173305 0.116 Uiso 1 1 calc R U . . .
H41C H 0.468184 0.396285 0.197993 0.116 Uiso 1 1 calc R U . . .
C42 C 0.4401(2) 0.2992(3) 0.1363(2) 0.0640(12) Uani 1 1 d . . . . .
H42A H 0.485290 0.269217 0.147264 0.077 Uiso 1 1 calc R U . . .
H42B H 0.405007 0.250383 0.124249 0.077 Uiso 1 1 calc R U . . .
O21 O 0.43375(14) 0.36211(18) 0.09075(12) 0.0522(6) Uani 1 1 d . . . . .
C43 C 0.4411(2) 0.3193(3) 0.0422(2) 0.0599(10) Uani 1 1 d . . . . .
H43A H 0.405127 0.272279 0.027611 0.072 Uiso 1 1 calc R U . . .
H43B H 0.485742 0.288171 0.051650 0.072 Uiso 1 1 calc R U . . .
C44 C 0.4356(3) 0.3926(4) -0.0023(2) 0.0766(14) Uani 1 1 d . . . . .
H44A H 0.438784 0.363661 -0.037038 0.115 Uiso 1 1 calc R U . . .
H44B H 0.472672 0.437294 0.011793 0.115 Uiso 1 1 calc R U . . .
H44C H 0.391964 0.424561 -0.010436 0.115 Uiso 1 1 calc R U . . .

loop_
_atom_site_aniso_label
_atom_site_aniso_U_11
_atom_site_aniso_U_22
_atom_site_aniso_U_33
_atom_site_aniso_U_23
_atom_site_aniso_U_13
_atom_site_aniso_U_12
Zn1 0.0212(2) 0.0299(2) 0.0217(2) 0.000 0.00609(16) 0.000
K1 0.0268(3) 0.0285(3) 0.0293(3) 0.0006(2) 0.0093(2) 0.0006(2)
F1 0.0437(10) 0.0421(10) 0.0447(11) -0.0021(8) 0.0133(9) 0.0124(8)
F2 0.0465(12) 0.0553(13) 0.0645(14) 0.0216(11) 0.0028(10) 0.0171(10)
F3 0.0474(12) 0.0951(18) 0.0313(10) 0.0240(11) -0.0021(9) -0.0071(12)
F4 0.0591(14) 0.0857(17) 0.0282(10) -0.0147(10) 0.0126(9) -0.0085(12)
F5 0.0413(10) 0.0473(11) 0.0405(10) -0.0102(8) 0.0115(8) 0.0066(8)
F6 0.0380(9) 0.0321(9) 0.0373(9) -0.0053(7) 0.0078(7) -0.0060(7)
F7 0.0517(12) 0.0582(12) 0.0252(9) -0.0083(8) -0.0017(8) 0.0054(10)
F8 0.0764(15) 0.0715(15) 0.0281(10) 0.0181(10) 0.0169(10) 0.0113(12)
F9 0.0669(14) 0.0495(12) 0.0581(13) 0.0176(10) 0.0259(11) -0.0117(10)
F10 0.0398(10) 0.0443(10) 0.0383(9) -0.0011(8) 0.0082(8) -0.0159(8)
O1 0.0269(9) 0.0427(12) 0.0298(10) 0.0067(9) 0.0111(8) 0.0009(8)
O2 0.0234(9) 0.0335(10) 0.0314(10) 0.0027(8) 0.0076(8) 0.0015(8)
O11 0.0349(11) 0.0336(11) 0.0351(11) -0.0027(9) 0.0100(9) -0.0062(8)
O12 0.0362(11) 0.0402(12) 0.0356(11) 0.0040(9) 0.0096(9) -0.0002(9)
O13 0.0384(11) 0.0315(10) 0.0394(12) 0.0039(9) 0.0137(9) 0.0073(9)
O14 0.0405(11) 0.0336(11) 0.0376(11) 0.0000(9) 0.0129(9) -0.0030(9)
O15 0.0433(12) 0.0370(11) 0.0315(11) 0.0005(9) 0.0139(9) 0.0011(9)
O16 0.0421(12) 0.0323(11) 0.0359(11) -0.0005(9) 0.0131(9) 0.0031(9)
N1 0.0240(11) 0.0325(12) 0.0241(11) 0.0033(9) 0.0072(9) 0.0025(9)
N2 0.0236(10) 0.0308(11) 0.0212(10) 0.0022(9) 0.0044(8) 0.0010(9)
C1 0.0263(12) 0.0246(12) 0.0273(13) -0.0006(10) 0.0086(10) -0.0002(10)
C2 0.0254(12) 0.0230(12) 0.0250(12) -0.0008(10) 0.0064(10) -0.0004(9)
C3 0.0224(12) 0.0316(13) 0.0262(13) 0.0048(10) 0.0067(10) -0.0012(10)
C4 0.0296(13) 0.0345(14) 0.0335(14) 0.0046(12) 0.0096(11) 0.0008(11)
C5 0.0311(15) 0.0411(17) 0.0426(17) 0.0146(14) 0.0065(13) 0.0040(13)
C6 0.0317(15) 0.063(2) 0.0291(15) 0.0169(15) 0.0010(12) -0.0072(14)
C7 0.0358(15) 0.057(2) 0.0251(14) -0.0036(13) 0.0097(12) -0.0098(14)
C8 0.0294(14) 0.0413(16) 0.0288(14) -0.0004(12) 0.0105(11) 0.0000(12)
C9 0.0246(12) 0.0290(13) 0.0235(12) 0.0017(10) 0.0071(10) 0.0027(10)
C10 0.0284(13) 0.0287(13) 0.0264(13) -0.0007(10) 0.0066(11) 0.0020(10)
C11 0.0371(15) 0.0419(16) 0.0224(13) -0.0036(12) 0.0040(11) 0.0066(13)
C12 0.0464(17) 0.0460(17) 0.0253(14) 0.0101(13) 0.0130(13) 0.0099(14)
C13 0.0413(16) 0.0360(15) 0.0386(16) 0.0093(13) 0.0189(14) 0.0008(13)
C14 0.0293(13) 0.0345(14) 0.0287(13) 0.0002(11) 0.0074(11) -0.0003(11)
C21 0.0403(17) 0.0463(18) 0.0370(16) -0.0098(14) 0.0048(13) -0.0035(14)
C22 0.0425(17) 0.0505(19) 0.0303(15) 0.0014(14) 0.0062(13) 0.0034(15)
C23 0.0406(17) 0.0425(17) 0.0376(16) 0.0133(14) 0.0044(13) 0.0013(14)
C24 0.0375(17) 0.0384(17) 0.0483(19) 0.0120(14) 0.0076(14) 0.0058(13)
C25 0.064(2) 0.0306(15) 0.052(2) 0.0017(14) 0.0282(18) 0.0117(15)
C26 0.063(2) 0.0323(15) 0.0454(19) -0.0068(13) 0.0268(17) -0.0076(15)
C27 0.0445(18) 0.0449(18) 0.0345(16) -0.0077(13) 0.0088(14) -0.0071(14)
C28 0.0442(17) 0.0445(17) 0.0284(14) -0.0035(13) 0.0098(13) 0.0016(14)
C29 0.0427(17) 0.0410(16) 0.0323(15) 0.0075(13) 0.0133(13) 0.0030(13)
C30 0.0438(17) 0.0373(16) 0.0408(17) 0.0084(13) 0.0134(14) 0.0070(13)
C31 0.061(2) 0.0264(14) 0.0430(17) 0.0002(12) 0.0274(16) -0.0025(13)
C32 0.0497(18) 0.0347(16) 0.0445(18) -0.0111(13) 0.0218(15) -0.0149(14)
C41 0.065(3) 0.104(4) 0.069(3) 0.031(3) 0.028(2) 0.013(3)
C42 0.042(2) 0.060(2) 0.087(3) 0.025(2) 0.015(2) 0.0067(18)
O21 0.0511(15) 0.0487(14) 0.0613(16) 0.0068(12) 0.0240(13) 0.0046(11)
C43 0.052(2) 0.055(2) 0.076(3) -0.010(2) 0.026(2) -0.0068(18)
C44 0.095(4) 0.075(3) 0.071(3) -0.015(3) 0.043(3) -0.030(3)

loop_
_atom_type_symbol
_atom_type_description
_atom_type_scat_dispersion_real
_atom_type_scat_dispersion_imag
_atom_type_scat_source
C C 0.0033 0.0016 'International Tables Vol C Tables 4.2.6.8 and 6.1.1.4'
H H 0.0000 0.0000 'International Tables Vol C Tables 4.2.6.8 and 6.1.1.4'
N N 0.0061 0.0033 'International Tables Vol C Tables 4.2.6.8 and 6.1.1.4'
O O 0.0106 0.0060 'International Tables Vol C Tables 4.2.6.8 and 6.1.1.4'
F F 0.0171 0.0103 'International Tables Vol C Tables 4.2.6.8 and 6.1.1.4'
K K 0.2009 0.2494 'International Tables Vol C Tables 4.2.6.8 and 6.1.1.4'
Zn Zn 0.2839 1.4301 'International Tables Vol C Tables 4.2.6.8 and 6.1.1.4'

loop_
_geom_angle_atom_site_label_1
_geom_angle_atom_site_label_2
_geom_angle_atom_site_label_3
_geom_angle
_geom_angle_site_symmetry_1
_geom_angle_site_symmetry_3
_geom_angle_publ_flag
N2 Zn1 N2 146.67(14) . 2 ?
N2 Zn1 N1 83.12(9) . . ?
N2 Zn1 N1 106.95(9) 2 . ?
N2 Zn1 N1 106.95(9) . 2 ?
N2 Zn1 N1 83.12(9) 2 2 ?
N1 Zn1 N1 145.14(14) . 2 ?
O1 K1 O2 59.60(6) . . ?
O1 K1 O13 119.49(7) . . ?
O2 K1 O13 82.18(6) . . ?
O1 K1 O11 105.74(7) . . ?
O2 K1 O11 87.17(6) . . ?
O13 K1 O11 118.07(7) . . ?
O1 K1 O15 75.44(6) . . ?
O2 K1 O15 133.88(6) . . ?
O13 K1 O15 114.47(7) . . ?
O11 K1 O15 116.26(7) . . ?
O1 K1 O12 133.76(7) . . ?
O2 K1 O12 75.41(6) . . ?
O13 K1 O12 59.16(7) . . ?
O11 K1 O12 59.10(6) . . ?
O15 K1 O12 150.58(7) . . ?
O1 K1 O16 89.66(6) . . ?
O2 K1 O16 127.06(6) . . ?
O13 K1 O16 148.05(7) . . ?
O11 K1 O16 59.05(6) . . ?
O15 K1 O16 57.23(6) . . ?
O12 K1 O16 111.17(7) . . ?
O1 K1 O14 98.50(7) . . ?
O2 K1 O14 117.32(6) . . ?
O13 K1 O14 57.74(6) . . ?
O11 K1 O14 152.18(6) . . ?
O15 K1 O14 56.97(6) . . ?
O12 K1 O14 111.92(7) . . ?
O16 K1 O14 108.48(6) . . ?
O1 K1 C41 145.21(9) . . ?
O2 K1 C41 155.06(9) . . ?
O13 K1 C41 82.88(11) . . ?
O11 K1 C41 82.40(12) . . ?
O15 K1 C41 70.80(10) . . ?
O12 K1 C41 79.80(10) . . ?
O16 K1 C41 65.18(10) . . ?
O14 K1 C41 69.86(12) . . ?
O1 K1 C1 16.95(6) . . ?
O2 K1 C1 42.86(6) . . ?
O13 K1 C1 108.14(6) . . ?
O11 K1 C1 103.62(6) . . ?
O15 K1 C1 91.53(7) . . ?
O12 K1 C1 117.89(6) . . ?
O16 K1 C1 103.07(6) . . ?
O14 K1 C1 103.52(6) . . ?
C41 K1 C1 162.06(10) . . ?
C1 O1 K1 123.22(18) . . ?
C2 O2 K1 118.24(17) . . ?
C21 O11 C32 112.7(2) . . ?
C21 O11 K1 118.43(18) . . ?
C32 O11 K1 118.29(17) . . ?
C23 O12 C22 112.4(3) . . ?
C23 O12 K1 107.85(17) . . ?
C22 O12 K1 106.44(17) . . ?
C24 O13 C25 112.8(3) . . ?
C24 O13 K1 118.73(18) . . ?
C25 O13 K1 121.14(18) . . ?
C27 O14 C26 111.8(3) . . ?
C27 O14 K1 107.73(18) . . ?
C26 O14 K1 108.98(18) . . ?
C28 O15 C29 112.2(2) . . ?
C28 O15 K1 120.81(18) . . ?
C29 O15 K1 120.25(18) . . ?
C30 O16 C31 112.3(2) . . ?
C30 O16 K1 108.96(18) . . ?
C31 O16 K1 107.21(17) . . ?
C1 N1 C3 119.0(2) . . ?
C1 N1 Zn1 114.44(18) . . ?
C3 N1 Zn1 125.29(18) . . ?
C2 N2 C9 120.2(2) . . ?
C2 N2 Zn1 114.82(17) . . ?
C9 N2 Zn1 124.44(17) . . ?
O1 C1 N1 127.2(3) . . ?
O1 C1 C2 118.8(2) . . ?
N1 C1 C2 114.0(2) . . ?
O1 C1 K1 39.83(14) . . ?
N1 C1 K1 166.44(18) . . ?
C2 C1 K1 79.20(14) . . ?
O2 C2 N2 127.8(2) . . ?
O2 C2 C1 119.0(2) . . ?
N2 C2 C1 113.2(2) . . ?
C8 C3 N1 124.2(3) . . ?
C8 C3 C4 115.8(3) . . ?
N1 C3 C4 119.6(3) . . ?
F1 C4 C5 118.7(3) . . ?
F1 C4 C3 118.7(3) . . ?
C5 C4 C3 122.5(3) . . ?
F2 C5 C6 120.0(3) . . ?
F2 C5 C4 120.2(3) . . ?
C6 C5 C4 119.9(3) . . ?
F3 C6 C7 120.4(3) . . ?
F3 C6 C5 120.2(3) . . ?
C7 C6 C5 119.4(3) . . ?
F4 C7 C6 119.7(3) . . ?
F4 C7 C8 119.7(3) . . ?
C6 C7 C8 120.6(3) . . ?
F5 C8 C7 118.1(3) . . ?
F5 C8 C3 119.9(3) . . ?
C7 C8 C3 121.8(3) . . ?
C10 C9 C14 116.3(2) . . ?
C10 C9 N2 124.5(3) . . ?
C14 C9 N2 118.9(2) . . ?
F6 C10 C11 117.8(3) . . ?
F6 C10 C9 120.4(2) . . ?
C11 C10 C9 121.7(3) . . ?
F7 C11 C12 119.8(3) . . ?
F7 C11 C10 119.9(3) . . ?
C12 C11 C10 120.2(3) . . ?
F8 C12 C11 120.0(3) . . ?
F8 C12 C13 120.2(3) . . ?
C11 C12 C13 119.8(3) . . ?
F9 C13 C12 120.3(3) . . ?
F9 C13 C14 120.3(3) . . ?
C12 C13 C14 119.3(3) . . ?
F10 C14 C13 118.2(3) . . ?
F10 C14 C9 119.1(3) . . ?
C13 C14 C9 122.6(3) . . ?
O11 C21 C22 108.6(3) . . ?
O12 C22 C21 108.3(3) . . ?
O12 C23 C24 108.7(3) . . ?
O13 C24 C23 108.3(3) . . ?
O13 C25 C26 108.9(3) . . ?
O14 C26 C25 108.7(3) . . ?
O14 C27 C28 108.4(3) . . ?
O15 C28 C27 108.3(3) . . ?
O15 C29 C30 107.6(3) . . ?
O16 C30 C29 108.5(3) . . ?
O16 C31 C32 108.6(3) . . ?
O11 C32 C31 108.3(3) . . ?
C42 C41 K1 124.1(3) . . ?
O21 C42 C41 108.8(4) . . ?
C43 O21 C42 113.1(3) . . ?
O21 C43 C44 108.4(4) . . ?

loop_
_geom_bond_atom_site_label_1
_geom_bond_atom_site_label_2
_geom_bond_distance
_geom_bond_site_symmetry_2
_geom_bond_publ_flag
Zn1 N2 1.990(2) . ?
Zn1 N2 1.990(2) 2 ?
Zn1 N1 1.991(2) . ?
Zn1 N1 1.991(2) 2 ?
K1 O1 2.692(2) . ?
K1 O2 2.821(2) . ?
K1 O13 2.826(2) . ?
K1 O11 2.828(2) . ?
K1 O15 2.884(2) . ?
K1 O12 2.892(2) . ?
K1 O16 2.945(2) . ?
K1 O14 2.953(2) . ?
K1 C41 3.441(5) . ?
K1 C1 3.517(3) . ?
F1 C4 1.340(4) . ?
F2 C5 1.343(4) . ?
F3 C6 1.341(3) . ?
F4 C7 1.339(4) . ?
F5 C8 1.341(4) . ?
F6 C10 1.341(3) . ?
F7 C11 1.340(3) . ?
F8 C12 1.344(3) . ?
F9 C13 1.339(4) . ?
F10 C14 1.342(3) . ?
O1 C1 1.226(3) . ?
O2 C2 1.227(3) . ?
O11 C21 1.420(4) . ?
O11 C32 1.425(4) . ?
O12 C23 1.418(4) . ?
O12 C22 1.421(4) . ?
O13 C24 1.418(4) . ?
O13 C25 1.422(4) . ?
O14 C27 1.417(4) . ?
O14 C26 1.418(4) . ?
O15 C28 1.408(4) . ?
O15 C29 1.416(4) . ?
O16 C30 1.417(4) . ?
O16 C31 1.424(4) . ?
N1 C1 1.347(3) . ?
N1 C3 1.394(3) . ?
N2 C2 1.347(4) . ?
N2 C9 1.401(3) . ?
C1 C2 1.558(4) . ?
C3 C8 1.387(4) . ?
C3 C4 1.401(4) . ?
C4 C5 1.376(4) . ?
C5 C6 1.374(5) . ?
C6 C7 1.368(5) . ?
C7 C8 1.387(4) . ?
C9 C10 1.389(4) . ?
C9 C14 1.391(4) . ?
C10 C11 1.385(4) . ?
C11 C12 1.373(5) . ?
C12 C13 1.374(5) . ?
C13 C14 1.382(4) . ?
C21 C22 1.496(5) . ?
C23 C24 1.505(5) . ?
C25 C26 1.489(5) . ?
C27 C28 1.498(5) . ?
C29 C30 1.496(5) . ?
C31 C32 1.492(5) . ?
C41 C42 1.475(8) . ?
C42 O21 1.425(5) . ?
O21 C43 1.406(5) . ?
C43 C44 1.508(7) . ?
